data_4508577
loop_
_publ_author_name
'Park, Yeojin'
'Lee, Jangmi'
'Lee, Sun Hye'
'Choi, Hoo Gyun'
'Mao, Chen'
'Kang, Sung Kwon'
'Choi, Sang-Eun'
'Lee, Eun Hee'

_publ_section_title
;
 Crystal Structures of Tetramorphic Forms of Donepezil and
 Energy/Temperature Phase Diagram via Direct Heat Capacity Measurements
;
_journal_issue 12
_journal_name_full 'Crystal Growth &amp; Design'
_journal_page_first 5450
_journal_paper_doi 10.1021/cg401405g
_journal_volume 13
_journal_year 2013
_chemical_formula_moiety 'C24 H29 N O3'
_chemical_formula_sum 'C24 H29 N O3'
_chemical_formula_weight 379.48
_chemical_name_systematic
;
 ?
;
_space_group_IT_number 14
_symmetry_cell_setting monoclinic
_symmetry_space_group_name_Hall '-P 2ybc'
_symmetry_space_group_name_H-M 'P 1 21/c 1'
_atom_sites_solution_hydrogens geom
_atom_sites_solution_primary direct
_atom_sites_solution_secondary difmap
_audit_creation_method SHELXL-97
_cell_angle_alpha 90.00
_cell_angle_beta 112.545(12)
_cell_angle_gamma 90.00
_cell_formula_units_Z 4
_cell_length_a 16.610(14)
_cell_length_b 9.549(8)
_cell_length_c 14.357(12)
_cell_measurement_reflns_used 2601
_cell_measurement_temperature 296(2)
_cell_measurement_theta_max 20.37
_cell_measurement_theta_min 2.51
_cell_volume 2103(3)
_computing_cell_refinement 'SAINT (Bruker, 2002)'
_computing_data_collection 'SMART (Bruker, 2002)'
_computing_data_reduction SAINT
_computing_molecular_graphics 'Ortep-3 for Windows (Farrugia, 1997)'
_computing_publication_material 'WinGX publication routines (Farrugia, 1999)'
_computing_structure_refinement 'SHELXL97 (Sheldrick, 2008)'
_computing_structure_solution 'SHELXS97 (Sheldrick, 2008)'
_diffrn_ambient_temperature 296(2)
_diffrn_measured_fraction_theta_full 0.994
_diffrn_measured_fraction_theta_max 0.994
_diffrn_measurement_device_type 'Bruker SMART CCD area-detector'
_diffrn_measurement_method '\f and \w scans'
_diffrn_radiation_monochromator graphite
_diffrn_radiation_source 'fine-focus sealed tube'
_diffrn_radiation_type MoK\a
_diffrn_radiation_wavelength 0.71073
_diffrn_reflns_av_R_equivalents 0.0659
_diffrn_reflns_av_sigmaI/netI 0.0531
_diffrn_reflns_limit_h_max 21
_diffrn_reflns_limit_h_min -21
_diffrn_reflns_limit_k_max 12
_diffrn_reflns_limit_k_min -12
_diffrn_reflns_limit_l_max 19
_diffrn_reflns_limit_l_min -19
_diffrn_reflns_number 30153
_diffrn_reflns_theta_full 28.14
_diffrn_reflns_theta_max 28.14
_diffrn_reflns_theta_min 2.51
_exptl_absorpt_coefficient_mu 0.078
_exptl_absorpt_correction_type none
_exptl_crystal_colour colourless
_exptl_crystal_density_diffrn 1.198
_exptl_crystal_density_method 'not measured'
_exptl_crystal_description block
_exptl_crystal_F_000 816
_exptl_crystal_size_max 0.24
_exptl_crystal_size_mid 0.21
_exptl_crystal_size_min 0.20
_refine_diff_density_max 0.250
_refine_diff_density_min -0.191
_refine_diff_density_rms 0.041
_refine_ls_extinction_coef 0.0079(18)
_refine_ls_extinction_expression Fc^*^=kFc[1+0.001xFc^2^\l^3^/sin(2\q)]^-1/4^
_refine_ls_extinction_method SHELXL
_refine_ls_goodness_of_fit_ref 1.050
_refine_ls_hydrogen_treatment constr
_refine_ls_matrix_type full
_refine_ls_number_parameters 263
_refine_ls_number_reflns 5118
_refine_ls_number_restraints 0
_refine_ls_restrained_S_all 1.050
_refine_ls_R_factor_all 0.1417
_refine_ls_R_factor_gt 0.0655
_refine_ls_shift/su_max 0.000
_refine_ls_shift/su_mean 0.000
_refine_ls_structure_factor_coef Fsqd
_refine_ls_weighting_details 'calc w=1/[\s^2^(Fo^2^)+(0.0893P)^2^+0.4272P] where P=(Fo^2^+2Fc^2^)/3'
_refine_ls_weighting_scheme calc
_refine_ls_wR_factor_gt 0.1754
_refine_ls_wR_factor_ref 0.2120
_reflns_number_gt 2448
_reflns_number_total 5118
_reflns_threshold_expression I>2\s(I)
_cod_data_source_file cg401405g_si_001.cif
_cod_data_source_block cnu1045
_cod_original_sg_symbol_H-M P2(1)/c
_cod_database_code 4508577

loop_
_symmetry_equiv_pos_as_xyz
'x, y, z'
'-x, y+1/2, -z+1/2'
'-x, -y, -z'
'x, -y-1/2, z-1/2'

loop_
_atom_site_label
_atom_site_type_symbol
_atom_site_fract_x
_atom_site_fract_y
_atom_site_fract_z
_atom_site_U_iso_or_equiv
_atom_site_adp_type
_atom_site_occupancy
_atom_site_symmetry_multiplicity
_atom_site_calc_flag
_atom_site_refinement_flags
_atom_site_disorder_assembly
_atom_site_disorder_group
C1 C 0.38108(14) 0.5762(3) 0.42222(17) 0.0502(6) Uani 1 1 d . . .
C2 C 0.39759(15) 0.6098(3) 0.52412(17) 0.0522(6) Uani 1 1 d . . .
C3 C 0.46304(15) 0.7016(3) 0.57719(17) 0.0547(6) Uani 1 1 d . . .
H3 H 0.4724 0.7249 0.6434 0.066 Uiso 1 1 calc R . .
C4 C 0.51507(15) 0.7593(2) 0.53087(17) 0.0491(6) Uani 1 1 d . A .
C5 C 0.49976(16) 0.7243(3) 0.43258(17) 0.0532(6) Uani 1 1 d . A .
C6 C 0.43252(15) 0.6329(3) 0.37705(17) 0.0538(6) Uani 1 1 d . . .
H6 H 0.4230 0.6112 0.3105 0.065 Uiso 1 1 calc R . .
C7 C 0.5648(2) 0.7928(4) 0.4031(2) 0.0817(10) Uani 1 1 d . . .
C8 C 0.6058(4) 0.9090(8) 0.4840(4) 0.0507(17) Uani 0.549(12) 1 d P A 1
H8 H 0.5704 0.9936 0.4603 0.061 Uiso 0.549(12) 1 calc PR A 1
C8A C 0.6463(6) 0.8395(10) 0.5031(5) 0.055(2) Uani 0.451(12) 1 d P A 2
H8A H 0.6837 0.7572 0.5274 0.066 Uiso 0.451(12) 1 calc PR A 2
C9 C 0.59106(16) 0.8579(3) 0.57427(18) 0.0601(7) Uani 1 1 d . . .
H9A H 0.5770 0.9348 0.6096 0.072 Uiso 1 1 calc R A 1
H9B H 0.6421 0.8094 0.6205 0.072 Uiso 1 1 calc R A 1
O10 O 0.57234(15) 0.7830(3) 0.32226(15) 0.1068(9) Uani 1 1 d . A .
C11 C 0.69639(18) 0.9431(4) 0.4898(2) 0.0816(8) Uani 1 1 d . . .
H11A H 0.6919 0.9738 0.4236 0.098 Uiso 1 1 calc R A 1
H11B H 0.7304 0.8575 0.5052 0.098 Uiso 1 1 calc R A 1
C12 C 0.74651(16) 1.0538(3) 0.56617(19) 0.0608(7) Uani 1 1 d . A .
H12 H 0.7034 1.1185 0.5732 0.073 Uiso 1 1 calc R . .
C13 C 0.8057(2) 1.1388(4) 0.5302(2) 0.0994(12) Uani 1 1 d . . .
H13A H 0.8477 1.0769 0.5197 0.119 Uiso 1 1 calc R A .
H13B H 0.7712 1.1817 0.4660 0.119 Uiso 1 1 calc R . .
C14 C 0.8538(2) 1.2518(4) 0.6042(2) 0.0883(10) Uani 1 1 d . A .
H14A H 0.8919 1.3016 0.5786 0.106 Uiso 1 1 calc R . .
H14B H 0.8120 1.3183 0.6105 0.106 Uiso 1 1 calc R . .
N15 N 0.90531(13) 1.1950(2) 0.70314(16) 0.0611(6) Uani 1 1 d . . .
C16 C 0.84934(19) 1.1170(3) 0.7409(2) 0.0770(9) Uani 1 1 d . A .
H16A H 0.8077 1.1805 0.7507 0.092 Uiso 1 1 calc R . .
H16B H 0.8844 1.0769 0.8060 0.092 Uiso 1 1 calc R . .
C17 C 0.80074(18) 1.0013(3) 0.6700(2) 0.0763(9) Uani 1 1 d . . .
H17A H 0.8424 0.9333 0.6653 0.092 Uiso 1 1 calc R A .
H17B H 0.7631 0.9540 0.6977 0.092 Uiso 1 1 calc R . .
C18 C 0.95066(18) 1.3077(3) 0.7712(2) 0.0765(9) Uani 1 1 d . A .
H18A H 0.9078 1.3686 0.7809 0.092 Uiso 1 1 calc R . .
H18B H 0.9823 1.3627 0.7396 0.092 Uiso 1 1 calc R . .
C19 C 1.01379(16) 1.2591(3) 0.8732(2) 0.0647(7) Uani 1 1 d . . .
C20 C 1.08152(18) 1.1687(3) 0.8813(2) 0.0752(8) Uani 1 1 d . A .
H20 H 1.0859 1.1339 0.8229 0.090 Uiso 1 1 calc R . .
C21 C 1.1422(2) 1.1294(4) 0.9732(3) 0.1000(12) Uani 1 1 d . . .
H21 H 1.1872 1.0689 0.9769 0.120 Uiso 1 1 calc R A .
C22 C 1.1363(3) 1.1789(5) 1.0586(3) 0.1218(15) Uani 1 1 d . A .
H22 H 1.1778 1.1530 1.1209 0.146 Uiso 1 1 calc R . .
C23 C 1.0700(4) 1.2664(6) 1.0542(3) 0.1361(17) Uani 1 1 d . . .
H23 H 1.0652 1.2971 1.1133 0.163 Uiso 1 1 calc R A .
C24 C 1.0090(2) 1.3101(4) 0.9598(3) 0.1025(12) Uani 1 1 d . A .
H24 H 0.9655 1.3736 0.9564 0.123 Uiso 1 1 calc R . .
O25 O 0.31311(11) 0.4860(2) 0.37774(13) 0.0639(5) Uani 1 1 d . . .
C26 C 0.28947(18) 0.4561(3) 0.2735(2) 0.0741(8) Uani 1 1 d . . .
H26A H 0.2415 0.3916 0.2516 0.111 Uiso 1 1 calc R . .
H26B H 0.3383 0.4154 0.2633 0.111 Uiso 1 1 calc R . .
H26C H 0.2727 0.5412 0.2354 0.111 Uiso 1 1 calc R . .
O27 O 0.34432(11) 0.5437(2) 0.56124(13) 0.0757(6) Uani 1 1 d . . .
C28 C 0.3615(2) 0.5616(5) 0.6664(2) 0.1069(13) Uani 1 1 d . . .
H28A H 0.3198 0.5091 0.6834 0.160 Uiso 1 1 calc R . .
H28B H 0.3571 0.6591 0.6802 0.160 Uiso 1 1 calc R . .
H28C H 0.4192 0.5287 0.7059 0.160 Uiso 1 1 calc R . .

loop_
_atom_site_aniso_label
_atom_site_aniso_U_11
_atom_site_aniso_U_22
_atom_site_aniso_U_33
_atom_site_aniso_U_23
_atom_site_aniso_U_13
_atom_site_aniso_U_12
C1 0.0450(12) 0.0539(15) 0.0476(13) -0.0030(11) 0.0131(10) 0.0023(11)
C2 0.0472(12) 0.0621(16) 0.0498(14) 0.0019(12) 0.0215(11) 0.0040(12)
C3 0.0552(13) 0.0657(17) 0.0413(13) -0.0039(12) 0.0164(11) 0.0026(12)
C4 0.0553(13) 0.0496(14) 0.0420(13) 0.0031(11) 0.0183(10) 0.0021(11)
C5 0.0595(14) 0.0562(15) 0.0414(13) 0.0033(11) 0.0165(11) -0.0056(12)
C6 0.0576(14) 0.0616(16) 0.0398(12) -0.0001(11) 0.0161(11) -0.0032(12)
C7 0.096(2) 0.107(3) 0.0447(15) -0.0047(16) 0.0299(15) -0.0412(19)
C8 0.039(3) 0.052(4) 0.055(3) 0.010(2) 0.012(2) 0.004(3)
C8A 0.059(5) 0.061(5) 0.048(3) 0.006(3) 0.025(3) -0.005(4)
C9 0.0650(15) 0.0631(17) 0.0526(14) -0.0091(12) 0.0229(12) -0.0100(13)
O10 0.1165(17) 0.161(2) 0.0477(12) -0.0116(13) 0.0370(11) -0.0678(17)
C11 0.0675(17) 0.096 0.085(2) -0.0272(18) 0.0332(16) -0.0201(17)
C12 0.0508(13) 0.0687(18) 0.0629(16) -0.0055(13) 0.0220(12) -0.0042(12)
C13 0.091(2) 0.139(3) 0.0648(19) 0.002(2) 0.0263(17) -0.050(2)
C14 0.078(2) 0.092(2) 0.081(2) 0.0203(18) 0.0150(16) -0.0266(17)
N15 0.0499(11) 0.0593(13) 0.0681(14) 0.0034(11) 0.0158(10) -0.0050(10)
C16 0.0696(17) 0.091(2) 0.0671(18) 0.0037(16) 0.0219(14) -0.0209(16)
C17 0.0630(16) 0.0745(19) 0.080(2) 0.0071(16) 0.0140(14) -0.0220(15)
C18 0.0623(16) 0.0611(18) 0.094(2) 0.0003(16) 0.0161(15) -0.0066(14)
C19 0.0525(14) 0.0569(16) 0.0787(19) -0.0082(14) 0.0185(13) -0.0119(13)
C20 0.0640(17) 0.0625(18) 0.091(2) -0.0101(16) 0.0205(16) 0.0006(15)
C21 0.076(2) 0.068(2) 0.125(3) 0.000(2) 0.004(2) 0.0012(17)
C22 0.125(4) 0.119(4) 0.089(3) 0.009(3) 0.005(3) -0.022(3)
C23 0.140(4) 0.183(5) 0.087(3) -0.038(3) 0.046(3) -0.029(4)
C24 0.087(2) 0.125(3) 0.101(3) -0.027(2) 0.042(2) -0.002(2)
O25 0.0574(10) 0.0794(13) 0.0537(11) -0.0126(9) 0.0200(8) -0.0129(9)
C26 0.0690(17) 0.088(2) 0.0572(17) -0.0159(15) 0.0155(13) -0.0094(15)
O27 0.0632(11) 0.1143(17) 0.0554(11) -0.0069(11) 0.0292(9) -0.0240(11)
C28 0.101(2) 0.173(4) 0.060(2) -0.017(2) 0.0460(18) -0.048(3)

loop_
_atom_type_symbol
_atom_type_description
_atom_type_scat_dispersion_real
_atom_type_scat_dispersion_imag
_atom_type_scat_source
C C 0.0033 0.0016 'International Tables Vol C Tables 4.2.6.8 and 6.1.1.4'
H H 0.0000 0.0000 'International Tables Vol C Tables 4.2.6.8 and 6.1.1.4'
N N 0.0061 0.0033 'International Tables Vol C Tables 4.2.6.8 and 6.1.1.4'
O O 0.0106 0.0060 'International Tables Vol C Tables 4.2.6.8 and 6.1.1.4'

loop_
_geom_angle_atom_site_label_1
_geom_angle_atom_site_label_2
_geom_angle_atom_site_label_3
_geom_angle
C6 C1 O25 125.6(2)
C6 C1 C2 119.4(2)
O25 C1 C2 115.0(2)
O27 C2 C3 125.2(2)
O27 C2 C1 113.9(2)
C3 C2 C1 120.9(2)
C2 C3 C4 119.4(2)
C2 C3 H3 120.3
C4 C3 H3 120.3
C5 C4 C3 119.3(2)
C5 C4 C9 111.9(2)
C3 C4 C9 128.8(2)
C4 C5 C6 121.9(2)
C4 C5 C7 108.8(2)
C6 C5 C7 129.2(2)
C1 C6 C5 118.9(2)
C1 C6 H6 120.5
C5 C6 H6 120.5
O10 C7 C5 126.9(3)
O10 C7 C8 126.0(3)
C5 C7 C8 105.3(3)
O10 C7 C8A 120.8(3)
C5 C7 C8A 109.2(3)
C9 C8 C11 121.0(4)
C9 C8 C7 104.1(3)
C11 C8 C7 109.6(4)
C9 C8 H8 107.1
C11 C8 H8 107.1
C7 C8 H8 107.1
C11 C8A C7 115.4(5)
C11 C8A C9 122.4(6)
C7 C8A C9 96.1(5)
C11 C8A H8A 107.2
C7 C8A H8A 107.2
C9 C8A H8A 107.2
C8 C9 C4 103.7(2)
C4 C9 C8A 105.0(3)
C8 C9 H9A 111.0
C4 C9 H9A 111.0
C8 C9 H9B 111.0
C4 C9 H9B 111.0
H9A C9 H9B 109.0
C8A C11 C12 127.1(3)
C8 C11 C12 116.6(3)
C8 C11 H11A 108.1
C12 C11 H11A 108.1
C8 C11 H11B 108.1
C12 C11 H11B 108.1
H11A C11 H11B 107.3
C17 C12 C13 107.3(2)
C17 C12 C11 116.0(3)
C13 C12 C11 112.0(2)
C17 C12 H12 107.0
C13 C12 H12 107.0
C11 C12 H12 107.0
C14 C13 C12 112.4(3)
C14 C13 H13A 109.1
C12 C13 H13A 109.1
C14 C13 H13B 109.1
C12 C13 H13B 109.1
H13A C13 H13B 107.8
N15 C14 C13 112.1(3)
N15 C14 H14A 109.2
C13 C14 H14A 109.2
N15 C14 H14B 109.2
C13 C14 H14B 109.2
H14A C14 H14B 107.9
C16 N15 C14 109.6(2)
C16 N15 C18 111.7(2)
C14 N15 C18 109.8(2)
N15 C16 C17 112.2(2)
N15 C16 H16A 109.2
C17 C16 H16A 109.2
N15 C16 H16B 109.2
C17 C16 H16B 109.2
H16A C16 H16B 107.9
C12 C17 C16 112.8(2)
C12 C17 H17A 109.0
C16 C17 H17A 109.0
C12 C17 H17B 109.0
C16 C17 H17B 109.0
H17A C17 H17B 107.8
N15 C18 C19 114.3(2)
N15 C18 H18A 108.7
C19 C18 H18A 108.7
N15 C18 H18B 108.7
C19 C18 H18B 108.7
H18A C18 H18B 107.6
C24 C19 C20 118.3(3)
C24 C19 C18 120.8(3)
C20 C19 C18 120.8(3)
C21 C20 C19 121.6(3)
C21 C20 H20 119.2
C19 C20 H20 119.2
C22 C21 C20 119.7(4)
C22 C21 H21 120.1
C20 C21 H21 120.1
C21 C22 C23 120.7(4)
C21 C22 H22 119.7
C23 C22 H22 119.7
C22 C23 C24 119.7(4)
C22 C23 H23 120.1
C24 C23 H23 120.1
C19 C24 C23 119.9(4)
C19 C24 H24 120.1
C23 C24 H24 120.1
C1 O25 C26 117.6(2)
O25 C26 H26A 109.5
O25 C26 H26B 109.5
H26A C26 H26B 109.5
O25 C26 H26C 109.5
H26A C26 H26C 109.5
H26B C26 H26C 109.5
C2 O27 C28 117.6(2)
O27 C28 H28A 109.5
O27 C28 H28B 109.5
H28A C28 H28B 109.5
O27 C28 H28C 109.5
H28A C28 H28C 109.5
H28B C28 H28C 109.5

loop_
_geom_bond_atom_site_label_1
_geom_bond_atom_site_label_2
_geom_bond_distance
C1 C6 1.367(3)
C1 O25 1.368(3)
C1 C2 1.418(3)
C2 O27 1.352(3)
C2 C3 1.377(3)
C3 C4 1.390(3)
C3 H3 0.9300
C4 C5 1.376(3)
C4 C9 1.505(3)
C5 C6 1.401(3)
C5 C7 1.457(4)
C6 H6 0.9300
C7 O10 1.218(3)
C7 C8 1.562(6)
C7 C8A 1.613(7)
C8 C9 1.490(5)
C8 C11 1.510(6)
C8 H8 0.9800
C8A C11 1.353(6)
C8A C9 1.623(8)
C8A H8A 0.9800
C9 H9A 0.9700
C9 H9B 0.9700
C11 C12 1.520(4)
C11 H11A 0.9700
C11 H11B 0.9700
C12 C17 1.502(4)
C12 C13 1.510(4)
C12 H12 0.9800
C13 C14 1.510(5)
C13 H13A 0.9700
C13 H13B 0.9700
C14 N15 1.453(4)
C14 H14A 0.9700
C14 H14B 0.9700
N15 C16 1.449(3)
N15 C18 1.455(4)
C16 C17 1.510(4)
C16 H16A 0.9700
C16 H16B 0.9700
C17 H17A 0.9700
C17 H17B 0.9700
C18 C19 1.511(4)
C18 H18A 0.9700
C18 H18B 0.9700
C19 C24 1.366(4)
C19 C20 1.387(4)
C20 C21 1.371(5)
C20 H20 0.9300
C21 C22 1.351(6)
C21 H21 0.9300
C22 C23 1.364(6)
C22 H22 0.9300
C23 C24 1.409(6)
C23 H23 0.9300
C24 H24 0.9300
O25 C26 1.422(3)
C26 H26A 0.9600
C26 H26B 0.9600
C26 H26C 0.9600
O27 C28 1.435(3)
C28 H28A 0.9600
C28 H28B 0.9600
C28 H28C 0.9600
